data_7224346
loop_
_publ_author_name
'Cui, Yan-Hui'
'Liang, Xiao-Xiao'
'Gu, Jin-Zhong'
'Wu, Jiang'
'Kirillov, Alexander M.'

_publ_section_title
;
 Self-assembly synthesis, structural features, reversible
 temperature-induced dehydration/hydration, and magnetic and luminescence
 properties of lanthanide(iii) compounds derived from 5-fluoronicotinic
 acid
;
_journal_issue 13
_journal_name_full CrystEngComm
_journal_page_first 2303
_journal_paper_doi 10.1039/C6CE00040A
_journal_volume 18
_journal_year 2016
_chemical_formula_sum 'C18 H17 F3 Gd N3 O10'
_chemical_formula_weight 649.60
_chemical_name_systematic
; 
 ? 
;
_space_group_IT_number 2
_symmetry_cell_setting triclinic
_symmetry_space_group_name_Hall '-P 1'
_symmetry_space_group_name_H-M 'P -1'
_atom_sites_solution_hydrogens geom
_atom_sites_solution_primary direct
_atom_sites_solution_secondary difmap
_audit_creation_method SHELXL-97
_audit_update_record
;
2015-10-30 deposited with the CCDC.
2016-02-22 downloaded from the CCDC.
;
_cell_angle_alpha 74.594(9)
_cell_angle_beta 77.659(9)
_cell_angle_gamma 76.719(8)
_cell_formula_units_Z 2
_cell_length_a 6.7892(5)
_cell_length_b 12.7644(12)
_cell_length_c 13.5843(16)
_cell_measurement_temperature 293(2)
_cell_volume 1089.84(19)
_computing_cell_refinement 'Bruker SAINT'
_computing_data_collection 'Bruker APEX2'
_computing_data_reduction 'Bruker SAINT'
_computing_molecular_graphics 'Bruker SHELXTL'
_computing_publication_material 'Bruker SHELXTL'
_computing_structure_refinement 'SHELXL-97 (Sheldrick, 2008)'
_computing_structure_solution 'SHELXS-97 (Sheldrick, 2008)'
_diffrn_ambient_temperature 293(2)
_diffrn_measured_fraction_theta_full 0.997
_diffrn_measured_fraction_theta_max 0.997
_diffrn_measurement_device_type 'Bruker APE-II CCD'
_diffrn_measurement_method '\f and \w scans'
_diffrn_radiation_monochromator graphite
_diffrn_radiation_source 'fine-focus sealed tube'
_diffrn_radiation_type MoK\a
_diffrn_radiation_wavelength 0.71073
_diffrn_reflns_av_R_equivalents 0.0372
_diffrn_reflns_av_sigmaI/netI 0.0603
_diffrn_reflns_limit_h_max 8
_diffrn_reflns_limit_h_min -5
_diffrn_reflns_limit_k_max 15
_diffrn_reflns_limit_k_min -15
_diffrn_reflns_limit_l_max 15
_diffrn_reflns_limit_l_min -16
_diffrn_reflns_number 7040
_diffrn_reflns_theta_full 25.10
_diffrn_reflns_theta_max 25.10
_diffrn_reflns_theta_min 3.27
_exptl_absorpt_coefficient_mu 3.130
_exptl_absorpt_correction_T_max 0.7051
_exptl_absorpt_correction_T_min 0.5083
_exptl_absorpt_correction_type multi-scan
_exptl_crystal_colour colourless
_exptl_crystal_density_diffrn 1.983
_exptl_crystal_density_method 'not measured'
_exptl_crystal_description block
_exptl_crystal_F_000 636
_exptl_crystal_size_max 0.25
_exptl_crystal_size_mid 0.20
_exptl_crystal_size_min 0.12
_refine_diff_density_max 1.123
_refine_diff_density_min -1.502
_refine_diff_density_rms 0.132
_refine_ls_extinction_method none
_refine_ls_goodness_of_fit_ref 1.028
_refine_ls_hydrogen_treatment mixed
_refine_ls_matrix_type full
_refine_ls_number_parameters 327
_refine_ls_number_reflns 3865
_refine_ls_number_restraints 0
_refine_ls_restrained_S_all 1.028
_refine_ls_R_factor_all 0.0374
_refine_ls_R_factor_gt 0.0329
_refine_ls_shift/su_max 0.062
_refine_ls_shift/su_mean 0.002
_refine_ls_structure_factor_coef Fsqd
_refine_ls_weighting_details 'calc w=1/[\s^2^(Fo^2^)+(0.0315P)^2^+0.0000P] where P=(Fo^2^+2Fc^2^)/3'
_refine_ls_weighting_scheme calc
_refine_ls_wR_factor_gt 0.0723
_refine_ls_wR_factor_ref 0.0759
_reflns_number_gt 3507
_reflns_number_total 3865
_reflns_threshold_expression >2sigma(I)
_cod_data_source_file c6ce00040a2.cif
_cod_data_source_block 227-10gd
_cod_depositor_comments
;
The following automatic conversions were performed:

'_symmetry_cell_setting' value 'Triclinic' changed to 'triclinic'
according to
/usr/data/users/saulius/crontab/automatic-downloads/rss-feeds/RSC/lib/dictionaries/cif_core.dic
dictionary named 'cif_core.dic' version 2.4.2 from 2011-04-26.

Automatic conversion script
Id: cif_fix_values 4268 2015-11-12 08:31:59Z antanas 

 Adding full bibliography for 7224342--7224349.cif.
;
_cod_original_cell_volume 1089.84(18)
_cod_original_sg_symbol_H-M P-1
_cod_database_code 7224346

loop_
_symmetry_equiv_pos_as_xyz
'x, y, z'
'-x, -y, -z'

loop_
_atom_site_label
_atom_site_type_symbol
_atom_site_fract_x
_atom_site_fract_y
_atom_site_fract_z
_atom_site_U_iso_or_equiv
_atom_site_adp_type
_atom_site_occupancy
_atom_site_symmetry_multiplicity
_atom_site_calc_flag
_atom_site_refinement_flags
Gd1 Gd 0.18123(3) 0.115041(15) 0.625914(16) 0.01928(9) Uani 1 1 d .
O1 O 0.1628(6) 0.0148(3) 0.8072(3) 0.0342(9) Uani 1 1 d .
O2 O 0.4766(5) 0.0337(3) 0.7286(3) 0.0342(9) Uani 1 1 d .
O3 O 0.0098(6) 0.2884(3) 0.5186(3) 0.0370(9) Uani 1 1 d .
O4 O 0.1308(6) 0.1646(3) 0.4249(3) 0.0395(10) Uani 1 1 d .
O5 O 0.4853(5) 0.1541(2) 0.5169(3) 0.0286(8) Uani 1 1 d .
O6 O 0.6973(5) 0.0586(2) 0.4080(3) 0.0306(8) Uani 1 1 d .
O7 O 0.2733(6) 0.2624(3) 0.6778(3) 0.0386(9) Uani 1 1 d .
H2W H 0.3323 0.2160 0.7311 0.058 Uiso 1 1 d R
H1W H 0.1644 0.3087 0.6928 0.058 Uiso 1 1 d R
O8 O -0.1209(6) 0.2015(3) 0.7289(3) 0.0391(10) Uani 1 1 d .
H3W H -0.1463 0.2718 0.7031 0.059 Uiso 1 1 d R
H4W H -0.1000 0.1905 0.7916 0.059 Uiso 1 1 d R
O9 O -0.1060(5) 0.0284(3) 0.6326(3) 0.0394(9) Uani 1 1 d .
H6W H -0.0868 0.0016 0.5793 0.059 Uiso 1 1 d R
H5W H -0.2160 0.0768 0.6331 0.059 Uiso 1 1 d R
O10 O 0.6083(8) 0.3648(4) 0.6145(4) 0.0473(12) Uani 1 1 d .
N1 N 0.3584(8) -0.1668(4) 1.0783(3) 0.0461(13) Uani 1 1 d .
N2 N -0.0240(7) 0.5474(3) 0.2622(4) 0.0360(11) Uani 1 1 d .
N3 N 0.5051(7) 0.4483(3) 0.3042(4) 0.0359(11) Uani 1 1 d .
C1 C 0.3544(8) -0.0021(4) 0.8058(4) 0.0272(12) Uani 1 1 d .
C2 C 0.4350(8) -0.0703(4) 0.9020(4) 0.0270(11) Uani 1 1 d .
C3 C 0.2997(9) -0.1059(4) 0.9913(4) 0.0350(13) Uani 1 1 d .
H3 H 0.1598 -0.0855 0.9892 0.042 Uiso 1 1 calc R
C4 C 0.5602(10) -0.1979(4) 1.0801(4) 0.0439(15) Uani 1 1 d .
H4 H 0.6052 -0.2411 1.1408 0.053 Uiso 1 1 calc R
C5 C 0.7006(9) -0.1677(4) 0.9954(4) 0.0388(14) Uani 1 1 d .
C6 C 0.6430(8) -0.1019(4) 0.9043(4) 0.0325(12) Uani 1 1 d .
H6 H 0.7394 -0.0797 0.8470 0.039 Uiso 1 1 calc R
C7 C 0.0628(8) 0.2624(4) 0.4318(4) 0.0272(11) Uani 1 1 d .
C8 C 0.0541(7) 0.3536(4) 0.3363(4) 0.0246(11) Uani 1 1 d .
C9 C -0.0224(8) 0.4627(4) 0.3434(4) 0.0311(12) Uani 1 1 d .
H9 H -0.0750 0.4769 0.4086 0.037 Uiso 1 1 calc R
C10 C 0.0531(9) 0.5272(4) 0.1701(4) 0.0419(14) Uani 1 1 d .
H10 H 0.0541 0.5859 0.1124 0.050 Uiso 1 1 calc R
C11 C 0.1314(9) 0.4225(4) 0.1571(4) 0.0397(14) Uani 1 1 d .
C12 C 0.1324(8) 0.3333(4) 0.2392(4) 0.0331(13) Uani 1 1 d .
H12 H 0.1838 0.2618 0.2302 0.040 Uiso 1 1 calc R
C13 C 0.5933(7) 0.1452(3) 0.4308(4) 0.0228(11) Uani 1 1 d .
C14 C 0.5969(7) 0.2506(3) 0.3490(4) 0.0216(10) Uani 1 1 d .
C15 C 0.5137(8) 0.3513(4) 0.3741(4) 0.0290(12) Uani 1 1 d .
H15 H 0.4608 0.3520 0.4430 0.035 Uiso 1 1 calc R
C16 C 0.5797(9) 0.4459(4) 0.2057(5) 0.0437(15) Uani 1 1 d .
H16 H 0.5747 0.5120 0.1558 0.052 Uiso 1 1 calc R
C17 C 0.6633(9) 0.3487(4) 0.1760(4) 0.0399(14) Uani 1 1 d .
C18 C 0.6788(8) 0.2497(4) 0.2455(4) 0.0311(12) Uani 1 1 d .
H18 H 0.7411 0.1842 0.2252 0.037 Uiso 1 1 calc R
F1 F 0.9019(6) -0.2021(3) 1.0014(3) 0.0683(11) Uani 1 1 d .
F2 F 0.2106(7) 0.4064(3) 0.0611(2) 0.0712(13) Uani 1 1 d .
F3 F 0.7342(7) 0.3523(3) 0.0748(3) 0.0762(13) Uani 1 1 d .
H7W H 0.707(10) 0.367(5) 0.581(5) 0.04(2) Uiso 1 1 d .
H8W H 0.579(12) 0.435(6) 0.634(6) 0.10(3) Uiso 1 1 d .

loop_
_atom_site_aniso_label
_atom_site_aniso_U_11
_atom_site_aniso_U_22
_atom_site_aniso_U_33
_atom_site_aniso_U_23
_atom_site_aniso_U_13
_atom_site_aniso_U_12
Gd1 0.02149(16) 0.01713(13) 0.01713(14) -0.00308(10) -0.00226(10) -0.00117(9)
O1 0.031(2) 0.041(2) 0.0240(19) 0.0018(16) -0.0057(16) -0.0033(16)
O2 0.028(2) 0.045(2) 0.0206(18) 0.0066(16) 0.0026(16) -0.0113(16)
O3 0.042(3) 0.0348(19) 0.0237(19) -0.0016(16) -0.0010(17) 0.0028(17)
O4 0.046(3) 0.0228(18) 0.048(2) -0.0045(17) -0.013(2) -0.0033(16)
O5 0.028(2) 0.0274(17) 0.0279(19) -0.0052(15) 0.0005(16) -0.0063(15)
O6 0.035(2) 0.0182(16) 0.034(2) -0.0075(15) -0.0016(16) 0.0024(15)
O7 0.038(2) 0.0298(18) 0.051(2) -0.0231(18) -0.0068(19) 0.0023(16)
O8 0.044(3) 0.0325(19) 0.025(2) -0.0011(16) 0.0047(17) 0.0077(16)
O9 0.023(2) 0.042(2) 0.060(3) -0.028(2) -0.0033(19) -0.0025(16)
O10 0.037(3) 0.041(2) 0.064(3) -0.021(2) -0.001(3) -0.006(2)
N1 0.056(4) 0.052(3) 0.021(2) 0.006(2) -0.007(2) -0.009(3)
N2 0.036(3) 0.025(2) 0.040(3) -0.005(2) -0.001(2) -0.0013(19)
N3 0.041(3) 0.018(2) 0.048(3) -0.004(2) -0.009(2) -0.0065(19)
C1 0.033(3) 0.019(2) 0.029(3) -0.007(2) -0.007(2) 0.001(2)
C2 0.032(3) 0.029(2) 0.020(3) -0.005(2) -0.005(2) -0.005(2)
C3 0.034(3) 0.044(3) 0.022(3) 0.001(2) -0.004(2) -0.009(2)
C4 0.058(5) 0.044(3) 0.027(3) 0.001(3) -0.018(3) -0.005(3)
C5 0.032(4) 0.042(3) 0.044(4) -0.008(3) -0.019(3) 0.000(3)
C6 0.033(3) 0.033(3) 0.030(3) -0.007(2) -0.004(2) -0.005(2)
C7 0.022(3) 0.026(3) 0.029(3) 0.002(2) -0.006(2) -0.003(2)
C8 0.022(3) 0.025(2) 0.025(3) -0.002(2) -0.003(2) -0.005(2)
C9 0.035(3) 0.029(3) 0.025(3) -0.004(2) -0.003(2) -0.001(2)
C10 0.043(4) 0.037(3) 0.036(3) 0.004(3) -0.005(3) -0.005(3)
C11 0.049(4) 0.045(3) 0.026(3) -0.009(3) 0.000(3) -0.014(3)
C12 0.037(3) 0.029(3) 0.033(3) -0.010(2) -0.005(2) -0.004(2)
C13 0.020(3) 0.023(2) 0.022(3) 0.002(2) -0.004(2) -0.007(2)
C14 0.017(3) 0.020(2) 0.026(3) -0.004(2) 0.002(2) -0.0053(19)
C15 0.028(3) 0.023(2) 0.037(3) -0.008(2) -0.007(2) -0.004(2)
C16 0.049(4) 0.026(3) 0.051(4) 0.008(3) -0.012(3) -0.014(3)
C17 0.042(4) 0.042(3) 0.027(3) 0.000(3) 0.003(3) -0.009(3)
C18 0.031(3) 0.027(2) 0.032(3) -0.007(2) 0.005(2) -0.006(2)
F1 0.046(3) 0.072(2) 0.077(3) 0.003(2) -0.030(2) 0.0031(19)
F2 0.116(4) 0.062(2) 0.0241(18) -0.0091(18) 0.006(2) -0.012(2)
F3 0.111(4) 0.065(2) 0.034(2) 0.0013(18) 0.015(2) -0.019(2)

loop_
_atom_type_symbol
_atom_type_description
_atom_type_scat_dispersion_real
_atom_type_scat_dispersion_imag
_atom_type_scat_source
C C 0.0033 0.0016 'International Tables Vol C Tables 4.2.6.8 and 6.1.1.4'
H H 0.0000 0.0000 'International Tables Vol C Tables 4.2.6.8 and 6.1.1.4'
F F 0.0171 0.0103 'International Tables Vol C Tables 4.2.6.8 and 6.1.1.4'
Gd Gd -0.1653 3.9035 'International Tables Vol C Tables 4.2.6.8 and 6.1.1.4'
N N 0.0061 0.0033 'International Tables Vol C Tables 4.2.6.8 and 6.1.1.4'
O O 0.0106 0.0060 'International Tables Vol C Tables 4.2.6.8 and 6.1.1.4'

loop_
_geom_angle_atom_site_label_1
_geom_angle_atom_site_label_2
_geom_angle_atom_site_label_3
_geom_angle
_geom_angle_site_symmetry_1
_geom_angle_site_symmetry_3
O6 Gd1 O5 82.90(11) 2_656 .
O6 Gd1 O7 143.93(13) 2_656 .
O5 Gd1 O7 73.45(11) . .
O6 Gd1 O9 70.49(12) 2_656 .
O5 Gd1 O9 140.02(12) . .
O7 Gd1 O9 142.77(12) . .
O6 Gd1 O8 135.81(12) 2_656 .
O5 Gd1 O8 141.29(11) . .
O7 Gd1 O8 71.85(13) . .
O9 Gd1 O8 71.01(12) . .
O6 Gd1 O1 84.18(12) 2_656 .
O5 Gd1 O1 124.09(12) . .
O7 Gd1 O1 86.96(12) . .
O9 Gd1 O1 83.19(13) . .
O8 Gd1 O1 70.49(12) . .
O6 Gd1 O3 130.44(12) 2_656 .
O5 Gd1 O3 85.70(12) . .
O7 Gd1 O3 75.23(12) . .
O9 Gd1 O3 89.40(13) . .
O8 Gd1 O3 69.37(11) . .
O1 Gd1 O3 139.41(11) . .
O6 Gd1 O2 75.77(12) 2_656 .
O5 Gd1 O2 71.78(11) . .
O7 Gd1 O2 71.21(12) . .
O9 Gd1 O2 126.17(12) . .
O8 Gd1 O2 111.71(12) . .
O1 Gd1 O2 52.32(11) . .
O3 Gd1 O2 143.63(12) . .
O6 Gd1 O4 81.28(11) 2_656 .
O5 Gd1 O4 69.67(12) . .
O7 Gd1 O4 113.99(11) . .
O9 Gd1 O4 77.06(12) . .
O8 Gd1 O4 110.14(12) . .
O1 Gd1 O4 158.49(12) . .
O3 Gd1 O4 49.68(10) . .
O2 Gd1 O4 137.01(11) . .
C1 O1 Gd1 94.5(3) . .
C1 O2 Gd1 90.1(3) . .
C7 O3 Gd1 98.3(3) . .
C7 O4 Gd1 88.3(3) . .
C13 O5 Gd1 143.3(3) . .
C13 O6 Gd1 166.8(3) . 2_656
Gd1 O7 H2W 93.7 . .
Gd1 O7 H1W 109.3 . .
H2W O7 H1W 117.5 . .
Gd1 O8 H3W 110.0 . .
Gd1 O8 H4W 109.9 . .
H3W O8 H4W 108.8 . .
Gd1 O9 H6W 109.3 . .
Gd1 O9 H5W 109.2 . .
H6W O9 H5W 109.3 . .
H7W O10 H8W 102(6) . .
C3 N1 C4 117.8(5) . .
C10 N2 C9 118.1(4) . .
C16 N3 C15 117.6(4) . .
O2 C1 O1 123.1(5) . .
O2 C1 C2 119.3(5) . .
O1 C1 C2 117.6(4) . .
C6 C2 C3 118.3(5) . .
C6 C2 C1 121.5(5) . .
C3 C2 C1 120.2(5) . .
N1 C3 C2 123.8(5) . .
N1 C3 H3 118.1 . .
C2 C3 H3 118.1 . .
N1 C4 C5 121.5(5) . .
N1 C4 H4 119.3 . .
C5 C4 H4 119.3 . .
F1 C5 C4 118.9(5) . .
F1 C5 C6 119.3(5) . .
C4 C5 C6 121.8(5) . .
C5 C6 C2 116.8(5) . .
C5 C6 H6 121.6 . .
C2 C6 H6 121.6 . .
O4 C7 O3 121.6(4) . .
O4 C7 C8 120.3(4) . .
O3 C7 C8 117.9(4) . .
C12 C8 C9 117.9(4) . .
C12 C8 C7 121.3(4) . .
C9 C8 C7 120.7(4) . .
N2 C9 C8 123.4(4) . .
N2 C9 H9 118.3 . .
C8 C9 H9 118.3 . .
N2 C10 C11 121.8(5) . .
N2 C10 H10 119.1 . .
C11 C10 H10 119.1 . .
F2 C11 C10 119.4(5) . .
F2 C11 C12 119.2(5) . .
C10 C11 C12 121.4(5) . .
C11 C12 C8 117.3(5) . .
C11 C12 H12 121.3 . .
C8 C12 H12 121.3 . .
O6 C13 O5 126.4(4) . .
O6 C13 C14 117.7(4) . .
O5 C13 C14 115.9(4) . .
C15 C14 C18 118.3(4) . .
C15 C14 C13 120.4(4) . .
C18 C14 C13 121.3(4) . .
N3 C15 C14 123.5(5) . .
N3 C15 H15 118.3 . .
C14 C15 H15 118.3 . .
N3 C16 C17 121.6(5) . .
N3 C16 H16 119.2 . .
C17 C16 H16 119.2 . .
F3 C17 C18 119.6(5) . .
F3 C17 C16 118.4(5) . .
C18 C17 C16 121.9(5) . .
C17 C18 C14 117.1(4) . .
C17 C18 H18 121.4 . .
C14 C18 H18 121.4 . .

loop_
_geom_bond_atom_site_label_1
_geom_bond_atom_site_label_2
_geom_bond_distance
_geom_bond_site_symmetry_2
Gd1 O6 2.312(3) 2_656
Gd1 O5 2.340(3) .
Gd1 O7 2.421(3) .
Gd1 O9 2.428(4) .
Gd1 O8 2.436(3) .
Gd1 O1 2.446(3) .
Gd1 O3 2.491(3) .
Gd1 O2 2.552(4) .
Gd1 O4 2.712(4) .
O1 C1 1.266(6) .
O2 C1 1.243(6) .
O3 C7 1.265(6) .
O4 C7 1.249(5) .
O5 C13 1.259(5) .
O6 C13 1.243(5) .
O6 Gd1 2.312(3) 2_656
O7 H2W 0.9077 .
O7 H1W 0.8579 .
O8 H3W 0.8633 .
O8 H4W 0.8627 .
O9 H6W 0.8530 .
O9 H5W 0.8529 .
O10 H7W 0.73(6) .
O10 H8W 0.96(7) .
N1 C3 1.316(6) .
N1 C4 1.340(8) .
N2 C10 1.317(7) .
N2 C9 1.323(6) .
N3 C16 1.332(7) .
N3 C15 1.343(6) .
C1 C2 1.499(7) .
C2 C6 1.381(7) .
C2 C3 1.394(7) .
C3 H3 0.9300 .
C4 C5 1.359(8) .
C4 H4 0.9300 .
C5 F1 1.349(6) .
C5 C6 1.376(7) .
C6 H6 0.9300 .
C7 C8 1.497(6) .
C8 C12 1.381(7) .
C8 C9 1.392(6) .
C9 H9 0.9300 .
C10 C11 1.363(7) .
C10 H10 0.9300 .
C11 F2 1.351(6) .
C11 C12 1.366(7) .
C12 H12 0.9300 .
C13 C14 1.502(6) .
C14 C15 1.379(6) .
C14 C18 1.399(7) .
C15 H15 0.9300 .
C16 C17 1.367(7) .
C16 H16 0.9300 .
C17 F3 1.348(6) .
C17 C18 1.359(7) .
C18 H18 0.9300 .

loop_
_geom_hbond_atom_site_label_D
_geom_hbond_atom_site_label_H
_geom_hbond_atom_site_label_A
_geom_hbond_distance_DH
_geom_hbond_distance_HA
_geom_hbond_distance_DA
_geom_hbond_angle_DHA
_geom_hbond_site_symmetry_A
O7 H1W N2 0.86 2.05 2.828(5) 150.5 2_566
O8 H3W O10 0.86 2.20 2.806(6) 127.5 1_455
O8 H4W N1 0.86 2.22 2.750(6) 119.6 2_557
O9 H5W O2 0.85 2.31 2.848(5) 121.4 1_455
O9 H6W O4 0.85 2.23 2.824(5) 127.1 2_556
O10 H8W N3 0.96(7) 1.83(8) 2.774(6) 168(7) 2_666
O10 H7W O3 0.73(6) 2.17(6) 2.831(6) 151(6) 1_655

loop_
_geom_torsion_atom_site_label_1
_geom_torsion_atom_site_label_2
_geom_torsion_atom_site_label_3
_geom_torsion_atom_site_label_4
_geom_torsion
_geom_torsion_site_symmetry_1
O6 Gd1 O1 C1 75.2(3) 2_656
O5 Gd1 O1 C1 -2.1(3) .
O7 Gd1 O1 C1 -69.7(3) .
O9 Gd1 O1 C1 146.2(3) .
O8 Gd1 O1 C1 -141.6(3) .
O3 Gd1 O1 C1 -132.7(3) .
O2 Gd1 O1 C1 -1.3(2) .
O4 Gd1 O1 C1 122.9(4) .
O6 Gd1 O2 C1 -92.4(3) 2_656
O5 Gd1 O2 C1 -179.5(3) .
O7 Gd1 O2 C1 102.4(3) .
O9 Gd1 O2 C1 -40.1(3) .
O8 Gd1 O2 C1 41.7(3) .
O1 Gd1 O2 C1 1.3(3) .
O3 Gd1 O2 C1 126.0(3) .
O4 Gd1 O2 C1 -152.3(2) .
O6 Gd1 O3 C7 -18.1(4) 2_656
O5 Gd1 O3 C7 58.7(3) .
O7 Gd1 O3 C7 132.7(3) .
O9 Gd1 O3 C7 -81.5(3) .
O8 Gd1 O3 C7 -151.4(3) .
O1 Gd1 O3 C7 -160.3(3) .
O2 Gd1 O3 C7 109.6(3) .
O4 Gd1 O3 C7 -8.1(3) .
O6 Gd1 O4 C7 -179.6(3) 2_656
O5 Gd1 O4 C7 -94.0(3) .
O7 Gd1 O4 C7 -33.8(3) .
O9 Gd1 O4 C7 108.5(3) .
O8 Gd1 O4 C7 44.6(3) .
O1 Gd1 O4 C7 132.4(3) .
O3 Gd1 O4 C7 8.1(3) .
O2 Gd1 O4 C7 -121.5(3) .
O6 Gd1 O5 C13 48.8(5) 2_656
O7 Gd1 O5 C13 -158.7(5) .
O9 Gd1 O5 C13 1.1(6) .
O8 Gd1 O5 C13 -131.6(5) .
O1 Gd1 O5 C13 126.9(5) .
O3 Gd1 O5 C13 -82.8(5) .
O2 Gd1 O5 C13 126.1(5) .
O4 Gd1 O5 C13 -34.5(5) .
Gd1 O2 C1 O1 -2.3(5) .
Gd1 O2 C1 C2 176.5(4) .
Gd1 O1 C1 O2 2.4(5) .
Gd1 O1 C1 C2 -176.5(3) .
O2 C1 C2 C6 -5.3(7) .
O1 C1 C2 C6 173.7(4) .
O2 C1 C2 C3 176.4(4) .
O1 C1 C2 C3 -4.7(7) .
C4 N1 C3 C2 -1.3(8) .
C6 C2 C3 N1 0.9(8) .
C1 C2 C3 N1 179.3(5) .
C3 N1 C4 C5 0.2(8) .
N1 C4 C5 F1 -179.5(5) .
N1 C4 C5 C6 1.4(9) .
F1 C5 C6 C2 179.2(4) .
C4 C5 C6 C2 -1.8(8) .
C3 C2 C6 C5 0.6(7) .
C1 C2 C6 C5 -177.8(4) .
Gd1 O4 C7 O3 -14.4(5) .
Gd1 O4 C7 C8 161.8(4) .
Gd1 O3 C7 O4 15.9(6) .
Gd1 O3 C7 C8 -160.4(4) .
O4 C7 C8 C12 -4.3(8) .
O3 C7 C8 C12 172.1(5) .
O4 C7 C8 C9 179.7(5) .
O3 C7 C8 C9 -3.9(8) .
C10 N2 C9 C8 -0.9(8) .
C12 C8 C9 N2 0.2(8) .
C7 C8 C9 N2 176.3(5) .
C9 N2 C10 C11 0.6(9) .
N2 C10 C11 F2 -179.3(6) .
N2 C10 C11 C12 0.4(10) .
F2 C11 C12 C8 178.6(5) .
C10 C11 C12 C8 -1.1(9) .
C9 C8 C12 C11 0.8(8) .
C7 C8 C12 C11 -175.4(5) .
Gd1 O6 C13 O5 61.0(16) 2_656
Gd1 O6 C13 C14 -119.8(12) 2_656
Gd1 O5 C13 O6 -72.2(7) .
Gd1 O5 C13 C14 108.6(5) .
O6 C13 C14 C15 -169.1(5) .
O5 C13 C14 C15 10.2(7) .
O6 C13 C14 C18 12.7(7) .
O5 C13 C14 C18 -168.0(5) .
C16 N3 C15 C14 0.7(8) .
C18 C14 C15 N3 0.8(8) .
C13 C14 C15 N3 -177.5(5) .
C15 N3 C16 C17 -0.4(9) .
N3 C16 C17 F3 179.4(6) .
N3 C16 C17 C18 -1.4(10) .
F3 C17 C18 C14 -178.1(5) .
C16 C17 C18 C14 2.8(9) .
C15 C14 C18 C17 -2.4(8) .
C13 C14 C18 C17 175.8(5) .
